data_2218482
loop_
_publ_author_name
'Yang, Qian'
'Nie, Jing-Jing'
'Xu, Duan-Jun'

_publ_section_title
;<i>cis</i>-Dichloridobis(1,10-phenanthroline-\k^2^<i>N</i>,<i>N</i>')manganese(II)--2,6-dihydroxybenzoic
 acid--water (2/1/4)
;
_journal_coeditor_code NG2452
_journal_issue 6
_journal_name_full 'Acta Crystallographica Section E'
_journal_page_first m757
_journal_paper_doi 10.1107/S1600536808012427
_journal_volume 64
_journal_year 2008
_chemical_formula_iupac '[Mn Cl2 (C12 H8 N2)2], 0.5C7 H6 O4, 2H2 O'
_chemical_formula_moiety 'C24 H16 Cl2 Mn N4, 0.5(C7 H6 O4), 2(H2 O)'
_chemical_formula_sum 'C27.5 H23 Cl2 Mn N4 O4'
_chemical_formula_weight 599.34
_chemical_name_systematic
;
<i>cis</i>-Dichloridobis(1,10-phenanthroline-
\k^2^<i>N</i>,<i>N</i>')manganese(II)--2,6-dihydroxybenzoic acid--water
(2/1/4)
;
_space_group_IT_number 2
_symmetry_cell_setting triclinic
_symmetry_space_group_name_Hall '-P 1'
_symmetry_space_group_name_H-M 'P -1'
_atom_sites_solution_hydrogens geom
_atom_sites_solution_primary direct
_atom_sites_solution_secondary difmap
_audit_creation_method SHELXL-97
_cell_angle_alpha 63.465(17)
_cell_angle_beta 83.931(18)
_cell_angle_gamma 76.819(18)
_cell_formula_units_Z 2
_cell_length_a 9.757(2)
_cell_length_b 11.985(3)
_cell_length_c 13.261(3)
_cell_measurement_reflns_used 6825
_cell_measurement_temperature 295(2)
_cell_measurement_theta_max 25.0
_cell_measurement_theta_min 1.8
_cell_volume 1350.8(6)
_computing_cell_refinement 'PROCESS-AUTO (Rigaku, 1998)'
_computing_data_collection 'PROCESS-AUTO (Rigaku, 1998)'
_computing_data_reduction 'CrystalStructure (Rigaku/MSC, 2002)'
_computing_molecular_graphics 'ORTEP-3 for Windows (Farrugia, 1997)'
_computing_publication_material 'WinGX (Farrugia, 1999)'
_computing_structure_refinement 'SHELXL97 (Sheldrick, 2008)'
_computing_structure_solution 'SIR92 (Altomare <i>et al.</i>,  1993)'
_diffrn_ambient_temperature 295(2)
_diffrn_detector_area_resol_mean 10.00
_diffrn_measured_fraction_theta_full 0.980
_diffrn_measured_fraction_theta_max 0.980
_diffrn_measurement_device_type 'Rigaku R-AXIS RAPID IP'
_diffrn_measurement_method \w
_diffrn_radiation_monochromator graphite
_diffrn_radiation_source 'fine-focus sealed tube'
_diffrn_radiation_type MoK\a
_diffrn_radiation_wavelength 0.71073
_diffrn_reflns_av_R_equivalents 0.0294
_diffrn_reflns_av_sigmaI/netI 0.0317
_diffrn_reflns_limit_h_max 11
_diffrn_reflns_limit_h_min -10
_diffrn_reflns_limit_k_max 13
_diffrn_reflns_limit_k_min -12
_diffrn_reflns_limit_l_max 15
_diffrn_reflns_limit_l_min -15
_diffrn_reflns_number 14401
_diffrn_reflns_theta_full 25.00
_diffrn_reflns_theta_max 25.00
_diffrn_reflns_theta_min 1.72
_diffrn_standards_interval_count 0
_diffrn_standards_interval_time 0
_diffrn_standards_number 0
_exptl_absorpt_coefficient_mu 0.728
_exptl_absorpt_correction_T_max 0.860
_exptl_absorpt_correction_T_min 0.735
_exptl_absorpt_correction_type multi-scan
_exptl_absorpt_process_details '(ABSCOR; Higashi, 1995)'
_exptl_crystal_colour yellow
_exptl_crystal_density_diffrn 1.474
_exptl_crystal_density_method 'not measured'
_exptl_crystal_description prism
_exptl_crystal_F_000 614
_exptl_crystal_size_max 0.42
_exptl_crystal_size_mid 0.36
_exptl_crystal_size_min 0.20
_refine_diff_density_max 0.552
_refine_diff_density_min -1.161
_refine_ls_extinction_method none
_refine_ls_goodness_of_fit_ref 1.085
_refine_ls_hydrogen_treatment constr
_refine_ls_matrix_type full
_refine_ls_number_parameters 355
_refine_ls_number_reflns 4680
_refine_ls_number_restraints 0
_refine_ls_restrained_S_all 1.085
_refine_ls_R_factor_all 0.0736
_refine_ls_R_factor_gt 0.0592
_refine_ls_shift/su_max 0.001
_refine_ls_shift/su_mean 0.000
_refine_ls_structure_factor_coef Fsqd
_refine_ls_weighting_details 'calc w=1/[\s^2^(Fo^2^)+(0.115P)^2^+0.6925P] where P=(Fo^2^+2Fc^2^)/3'
_refine_ls_weighting_scheme calc
_refine_ls_wR_factor_gt 0.1784
_refine_ls_wR_factor_ref 0.1907
_reflns_number_gt 3662
_reflns_number_total 4680
_reflns_threshold_expression I>2\s(I)
_cod_data_source_file ng2452.cif
_cod_data_source_block I
_cod_original_formula_sum 'C27.50 H23 Cl2 Mn N4 O4'
_cod_database_code 2218482
_cod_database_fobs_code 2218482

loop_
_symmetry_equiv_pos_as_xyz
'x, y, z'
'-x, -y, -z'

loop_
_atom_site_type_symbol
_atom_site_label
_atom_site_fract_x
_atom_site_fract_y
_atom_site_fract_z
_atom_site_U_iso_or_equiv
_atom_site_adp_type
_atom_site_calc_flag
_atom_site_refinement_flags
_atom_site_occupancy
Mn Mn 0.81692(6) 0.12805(5) 0.21903(4) 0.0452(2) Uani d . 1
Cl Cl1 0.9994(2) 0.09801(17) 0.08753(14) 0.1086(6) Uani d . 1
Cl Cl2 0.93733(10) -0.05166(9) 0.38297(8) 0.0543(3) Uani d . 1
N N1 0.8875(3) 0.2844(3) 0.2384(3) 0.0512(8) Uani d . 1
N N2 0.7264(4) 0.3198(3) 0.0676(3) 0.0558(8) Uani d . 1
N N3 0.6117(3) 0.1579(3) 0.3159(2) 0.0467(7) Uani d . 1
N N4 0.6685(3) 0.0238(3) 0.1901(3) 0.0531(8) Uani d . 1
O O1 0.4543(14) 0.3988(12) 0.7173(9) 0.132(4) Uani d P 0.50
H H1C 0.3709 0.3781 0.7149 0.197 Uiso d PR 0.50
O O2 0.4410(16) 0.5884(14) 0.3174(9) 0.146(4) Uani d P 0.50
H H2C 0.3551 0.5690 0.3274 0.220 Uiso d PR 0.50
O O3 0.2390(11) 0.4282(12) 0.6173(11) 0.135(4) Uani d P 0.50
O O4 0.2332(11) 0.5254(11) 0.4305(10) 0.127(3) Uani d P 0.50
H H4A 0.1410 0.5328 0.4354 0.191 Uiso d PR 0.50
O O1W 0.0193(5) 0.2911(4) 0.6726(4) 0.1147(15) Uani d . 1
H H1A 0.0606 0.3531 0.6449 0.172 Uiso d R 1
H H1B -0.0422 0.3081 0.7116 0.172 Uiso d R 1
O O2W 0.8797(5) 0.1644(5) -0.1317(3) 0.1292(19) Uani d . 1
H H2A 0.9009 0.0907 -0.1291 0.194 Uiso d R 1
H H2B 0.9163 0.1605 -0.0767 0.194 Uiso d R 1
C C1 0.9627(5) 0.2673(5) 0.3244(4) 0.0654(12) Uani d . 1
H H1 0.9819 0.1864 0.3842 0.078 Uiso calc R 1
C C2 1.0141(6) 0.3642(6) 0.3295(6) 0.0855(16) Uani d . 1
H H2 1.0653 0.3483 0.3915 0.103 Uiso calc R 1
C C3 0.9875(6) 0.4838(6) 0.2409(6) 0.0879(17) Uani d . 1
H H3 1.0224 0.5495 0.2416 0.105 Uiso calc R 1
C C4 0.9086(5) 0.5059(4) 0.1508(5) 0.0719(13) Uani d . 1
C C5 0.8757(7) 0.6265(5) 0.0563(6) 0.099(2) Uani d . 1
H H5 0.9101 0.6943 0.0530 0.119 Uiso calc R 1
C C6 0.7955(8) 0.6450(5) -0.0291(6) 0.101(2) Uani d . 1
H H6 0.7754 0.7256 -0.0891 0.121 Uiso calc R 1
C C7 0.7401(5) 0.5436(5) -0.0299(4) 0.0750(15) Uani d . 1
C C8 0.6572(7) 0.5591(6) -0.1146(4) 0.096(2) Uani d . 1
H H8 0.6344 0.6384 -0.1758 0.115 Uiso calc R 1
C C9 0.6079(6) 0.4583(7) -0.1093(4) 0.095(2) Uani d . 1
H H9 0.5503 0.4694 -0.1661 0.115 Uiso calc R 1
C C10 0.6453(5) 0.3365(5) -0.0163(4) 0.0746(14) Uani d . 1
H H10 0.6135 0.2676 -0.0135 0.089 Uiso calc R 1
C C11 0.7730(4) 0.4222(4) 0.0615(3) 0.0560(10) Uani d . 1
C C12 0.8574(4) 0.4022(4) 0.1523(3) 0.0529(9) Uani d . 1
C C13 0.5854(4) 0.2205(4) 0.3785(3) 0.0559(10) Uani d . 1
H H13 0.6523 0.2638 0.3805 0.067 Uiso calc R 1
C C14 0.4616(5) 0.2253(4) 0.4424(4) 0.0623(11) Uani d . 1
H H14 0.4472 0.2706 0.4855 0.075 Uiso calc R 1
C C15 0.3644(5) 0.1629(4) 0.4398(3) 0.0615(11) Uani d . 1
H H15 0.2821 0.1644 0.4820 0.074 Uiso calc R 1
C C16 0.3863(4) 0.0947(4) 0.3733(3) 0.0530(10) Uani d . 1
C C17 0.2874(4) 0.0270(4) 0.3665(4) 0.0643(12) Uani d . 1
H H17 0.2036 0.0266 0.4071 0.077 Uiso calc R 1
C C18 0.3139(5) -0.0362(5) 0.3023(4) 0.0709(13) Uani d . 1
H H18 0.2469 -0.0780 0.2980 0.085 Uiso calc R 1
C C19 0.4431(4) -0.0408(4) 0.2403(4) 0.0608(11) Uani d . 1
C C20 0.4783(5) -0.1079(5) 0.1742(4) 0.0751(13) Uani d . 1
H H20 0.4143 -0.1507 0.1669 0.090 Uiso calc R 1
C C21 0.6039(6) -0.1109(6) 0.1212(5) 0.0800(15) Uani d . 1
H H21 0.6277 -0.1575 0.0794 0.096 Uiso calc R 1
C C22 0.6973(5) -0.0441(5) 0.1296(4) 0.0664(12) Uani d . 1
H H22 0.7833 -0.0462 0.0921 0.080 Uiso calc R 1
C C23 0.5434(4) 0.0246(4) 0.2452(3) 0.0491(9) Uani d . 1
C C24 0.5137(4) 0.0953(3) 0.3123(3) 0.0453(8) Uani d . 1
C C30 0.2957(16) 0.4791(16) 0.5273(14) 0.098(4) Uani d P 0.50
C C31 0.4417(8) 0.4897(11) 0.5167(7) 0.0936(16) Uani d PG 0.50
C C32 0.5181(10) 0.4401(9) 0.6154(6) 0.0936(16) Uani d PG 0.50
C C33 0.6607(9) 0.4420(9) 0.6100(7) 0.0936(16) Uani d PG 0.50
H H33 0.7119 0.4088 0.6761 0.112 Uiso calc PR 0.50
C C34 0.7267(8) 0.4935(10) 0.5060(9) 0.0936(16) Uani d PG 0.50
H H34 0.8221 0.4948 0.5024 0.112 Uiso calc PR 0.50
C C35 0.6503(10) 0.5431(9) 0.4073(7) 0.0936(16) Uani d PG 0.50
H H35 0.6945 0.5775 0.3377 0.112 Uiso calc PR 0.50
C C36 0.5077(10) 0.5412(9) 0.4127(6) 0.0936(16) Uani d PG 0.50

loop_
_atom_site_aniso_label
_atom_site_aniso_U_11
_atom_site_aniso_U_22
_atom_site_aniso_U_33
_atom_site_aniso_U_12
_atom_site_aniso_U_13
_atom_site_aniso_U_23
Mn 0.0442(4) 0.0484(4) 0.0457(3) -0.0130(3) 0.0024(2) -0.0218(3)
Cl1 0.1378(15) 0.1000(12) 0.0928(10) -0.0370(10) 0.0080(9) -0.0421(9)
Cl2 0.0508(6) 0.0569(6) 0.0510(5) -0.0092(4) -0.0020(4) -0.0203(4)
N1 0.0456(18) 0.0515(19) 0.0585(19) -0.0100(14) 0.0004(14) -0.0260(16)
N2 0.0507(19) 0.061(2) 0.0484(17) -0.0017(16) -0.0026(14) -0.0216(16)
N3 0.0403(17) 0.0464(17) 0.0496(16) -0.0062(13) 0.0019(13) -0.0194(14)
N4 0.0447(18) 0.065(2) 0.0572(18) -0.0139(15) 0.0030(14) -0.0323(17)
O1 0.140(10) 0.152(9) 0.093(7) -0.070(8) 0.013(6) -0.030(6)
O2 0.171(12) 0.210(13) 0.086(7) -0.077(10) 0.002(7) -0.071(8)
O3 0.103(7) 0.172(10) 0.165(10) -0.063(7) 0.031(7) -0.095(9)
O4 0.095(7) 0.158(9) 0.146(9) -0.001(6) -0.006(7) -0.091(8)
O1W 0.141(4) 0.098(3) 0.126(4) -0.037(3) 0.024(3) -0.068(3)
O2W 0.099(3) 0.146(4) 0.077(2) 0.022(3) 0.002(2) -0.014(3)
C1 0.062(3) 0.068(3) 0.078(3) -0.010(2) -0.013(2) -0.041(2)
C2 0.070(3) 0.097(4) 0.122(5) -0.007(3) -0.015(3) -0.078(4)
C3 0.067(3) 0.089(4) 0.144(5) -0.026(3) 0.008(3) -0.079(4)
C4 0.064(3) 0.049(3) 0.105(4) -0.015(2) 0.026(3) -0.040(3)
C5 0.099(5) 0.055(3) 0.127(5) -0.027(3) 0.038(4) -0.028(3)
C6 0.112(5) 0.047(3) 0.101(4) -0.009(3) 0.040(4) -0.008(3)
C7 0.070(3) 0.059(3) 0.061(3) 0.005(2) 0.018(2) -0.007(2)
C8 0.098(4) 0.085(4) 0.057(3) 0.019(3) 0.004(3) -0.009(3)
C9 0.083(4) 0.128(5) 0.050(3) 0.025(4) -0.018(2) -0.035(3)
C10 0.071(3) 0.093(4) 0.052(2) 0.005(3) -0.011(2) -0.032(2)
C11 0.053(2) 0.049(2) 0.052(2) -0.0009(18) 0.0151(18) -0.0174(18)
C12 0.045(2) 0.047(2) 0.064(2) -0.0090(17) 0.0112(18) -0.0249(19)
C13 0.055(2) 0.056(2) 0.058(2) -0.0078(19) 0.0042(18) -0.028(2)
C14 0.066(3) 0.059(3) 0.058(2) -0.001(2) 0.007(2) -0.028(2)
C15 0.049(2) 0.060(3) 0.056(2) 0.003(2) 0.0095(18) -0.017(2)
C16 0.039(2) 0.056(2) 0.047(2) -0.0011(17) -0.0008(16) -0.0113(18)
C17 0.042(2) 0.073(3) 0.067(3) -0.013(2) 0.0020(19) -0.021(2)
C18 0.047(2) 0.089(3) 0.074(3) -0.025(2) -0.005(2) -0.027(3)
C19 0.051(2) 0.070(3) 0.063(2) -0.019(2) -0.0091(19) -0.026(2)
C20 0.066(3) 0.093(4) 0.088(3) -0.033(3) -0.004(2) -0.050(3)
C21 0.079(3) 0.103(4) 0.091(3) -0.030(3) 0.003(3) -0.066(3)
C22 0.065(3) 0.086(3) 0.071(3) -0.025(2) 0.009(2) -0.052(3)
C23 0.043(2) 0.055(2) 0.0457(19) -0.0085(16) -0.0057(15) -0.0180(17)
C24 0.0361(19) 0.049(2) 0.0396(17) -0.0025(15) -0.0032(14) -0.0116(16)
C30 0.076(8) 0.114(11) 0.116(12) -0.018(8) 0.007(8) -0.062(10)
C31 0.097(4) 0.090(3) 0.101(4) -0.021(3) 0.013(3) -0.050(4)
C32 0.097(4) 0.090(3) 0.101(4) -0.021(3) 0.013(3) -0.050(4)
C33 0.097(4) 0.090(3) 0.101(4) -0.021(3) 0.013(3) -0.050(4)
C34 0.097(4) 0.090(3) 0.101(4) -0.021(3) 0.013(3) -0.050(4)
C35 0.097(4) 0.090(3) 0.101(4) -0.021(3) 0.013(3) -0.050(4)
C36 0.097(4) 0.090(3) 0.101(4) -0.021(3) 0.013(3) -0.050(4)

loop_
_atom_type_symbol
_atom_type_description
_atom_type_scat_dispersion_real
_atom_type_scat_dispersion_imag
_atom_type_scat_source
C C 0.0033 0.0016 'International Tables Vol C Tables 4.2.6.8 and 6.1.1.4'
H H 0.0000 0.0000 'International Tables Vol C Tables 4.2.6.8 and 6.1.1.4'
N N 0.0061 0.0033 'International Tables Vol C Tables 4.2.6.8 and 6.1.1.4'
O O 0.0106 0.0060 'International Tables Vol C Tables 4.2.6.8 and 6.1.1.4'
Mn Mn 0.3368 0.7283 'International Tables Vol C Tables 4.2.6.8 and 6.1.1.4'
Cl Cl 0.1484 0.1585 'International Tables Vol C Tables 4.2.6.8 and 6.1.1.4'

loop_
_geom_angle_atom_site_label_1
_geom_angle_atom_site_label_2
_geom_angle_atom_site_label_3
_geom_angle
N1 Mn N4 158.51(12)
N1 Mn N3 90.22(12)
N4 Mn N3 73.23(12)
N1 Mn N2 72.54(12)
N4 Mn N2 92.82(13)
N3 Mn N2 87.93(11)
N1 Mn Cl2 97.72(9)
N4 Mn Cl2 97.17(9)
N3 Mn Cl2 94.48(8)
N2 Mn Cl2 170.00(10)
N1 Mn Cl1 98.05(9)
N4 Mn Cl1 96.38(9)
N3 Mn Cl1 167.55(9)
N2 Mn Cl1 85.73(9)
Cl2 Mn Cl1 93.61(6)
C1 N1 C12 118.4(4)
C1 N1 Mn 125.0(3)
C12 N1 Mn 116.5(3)
C10 N2 C11 118.8(4)
C10 N2 Mn 126.9(3)
C11 N2 Mn 114.0(3)
C13 N3 C24 118.4(3)
C13 N3 Mn 127.1(3)
C24 N3 Mn 114.3(2)
C22 N4 C23 117.9(4)
C22 N4 Mn 126.1(3)
C23 N4 Mn 115.9(3)
C32 O1 H1C 111.8
C36 O2 H2C 111.9
C30 O4 H4A 114.1
H1A O1W H1B 105.4
H2A O2W H2B 107.1
N1 C1 C2 123.5(5)
N1 C1 H1 118.2
C2 C1 H1 118.2
C3 C2 C1 118.6(5)
C3 C2 H2 120.7
C1 C2 H2 120.7
C2 C3 C4 119.7(5)
C2 C3 H3 120.2
C4 C3 H3 120.2
C3 C4 C5 123.3(5)
C3 C4 C12 118.6(5)
C5 C4 C12 118.1(6)
C6 C5 C4 121.5(6)
C6 C5 H5 119.3
C4 C5 H5 119.3
C5 C6 C7 122.1(5)
C5 C6 H6 119.0
C7 C6 H6 119.0
C8 C7 C11 118.4(6)
C8 C7 C6 123.7(5)
C11 C7 C6 117.9(5)
C9 C8 C7 120.4(5)
C9 C8 H8 119.8
C7 C8 H8 119.8
C8 C9 C10 119.5(5)
C8 C9 H9 120.2
C10 C9 H9 120.2
N2 C10 C9 120.8(6)
N2 C10 H10 119.6
C9 C10 H10 119.6
N2 C11 C7 122.1(5)
N2 C11 C12 117.6(3)
C7 C11 C12 120.3(5)
N1 C12 C11 118.7(4)
N1 C12 C4 121.2(4)
C11 C12 C4 120.1(4)
N3 C13 C14 123.4(4)
N3 C13 H13 118.3
C14 C13 H13 118.3
C15 C14 C13 118.5(4)
C15 C14 H14 120.7
C13 C14 H14 120.7
C14 C15 C16 120.6(4)
C14 C15 H15 119.7
C16 C15 H15 119.7
C24 C16 C15 116.8(4)
C24 C16 C17 119.8(4)
C15 C16 C17 123.4(4)
C18 C17 C16 120.9(4)
C18 C17 H17 119.6
C16 C17 H17 119.6
C17 C18 C19 121.6(4)
C17 C18 H18 119.2
C19 C18 H18 119.2
C20 C19 C23 116.7(4)
C20 C19 C18 124.2(4)
C23 C19 C18 119.1(4)
C21 C20 C19 120.6(4)
C21 C20 H20 119.7
C19 C20 H20 119.7
C20 C21 C22 119.5(5)
C20 C21 H21 120.2
C22 C21 H21 120.2
N4 C22 C21 122.5(4)
N4 C22 H22 118.7
C21 C22 H22 118.7
N4 C23 C19 122.7(4)
N4 C23 C24 117.9(3)
C19 C23 C24 119.4(4)
N3 C24 C16 122.3(4)
N3 C24 C23 118.6(3)
C16 C24 C23 119.2(4)
O3 C30 O4 123.6(16)
O3 C30 C31 123.0(14)
O4 C30 C31 113.3(14)
C32 C31 C36 120.0
C32 C31 C30 117.6(8)
C36 C31 C30 122.4(8)
O1 C32 C31 121.1(8)
O1 C32 C33 118.7(8)
C31 C32 C33 120.0
C32 C33 C34 120.0
C32 C33 H33 120.0
C34 C33 H33 120.0
C35 C34 C33 120.0
C35 C34 H34 120.0
C33 C34 H34 120.0
C36 C35 C34 120.0
C36 C35 H35 120.0
C34 C35 H35 120.0
O2 C36 C35 117.5(9)
O2 C36 C31 122.5(9)
C35 C36 C31 120.0

loop_
_geom_bond_atom_site_label_1
_geom_bond_atom_site_label_2
_geom_bond_distance
_geom_bond_publ_flag
Mn N1 2.260(3) y
Mn N2 2.328(3) y
Mn N3 2.308(3) y
Mn N4 2.275(3) y
Mn Cl1 2.440(2) y
Mn Cl2 2.4387(13) y
N1 C1 1.334(5) ?
N1 C12 1.351(5) ?
N2 C10 1.350(6) ?
N2 C11 1.370(6) ?
N3 C13 1.319(5) ?
N3 C24 1.360(5) ?
N4 C22 1.347(5) ?
N4 C23 1.355(5) ?
O1 C32 1.351(12) ?
O1 H1C 0.9109 ?
O2 C36 1.307(13) ?
O2 H2C 0.9016 ?
O3 C30 1.211(17) y
O4 C30 1.305(17) y
O4 H4A 0.8817 ?
O1W H1A 0.8434 ?
O1W H1B 0.8012 ?
O2W H2A 0.8461 ?
O2W H2B 0.8246 ?
C1 C2 1.396(7) ?
C1 H1 0.9300 ?
C2 C3 1.376(8) ?
C2 H2 0.9300 ?
C3 C4 1.381(8) ?
C3 H3 0.9300 ?
C4 C5 1.421(8) ?
C4 C12 1.432(6) ?
C5 C6 1.351(10) ?
C5 H5 0.9300 ?
C6 C7 1.443(9) ?
C6 H6 0.9300 ?
C7 C8 1.373(8) ?
C7 C11 1.408(6) ?
C8 C9 1.370(9) ?
C8 H8 0.9300 ?
C9 C10 1.425(8) ?
C9 H9 0.9300 ?
C10 H10 0.9300 ?
C11 C12 1.430(6) ?
C13 C14 1.405(6) ?
C13 H13 0.9300 ?
C14 C15 1.348(7) ?
C14 H14 0.9300 ?
C15 C16 1.419(6) ?
C15 H15 0.9300 ?
C16 C24 1.410(5) ?
C16 C17 1.428(6) ?
C17 C18 1.344(7) ?
C17 H17 0.9300 ?
C18 C19 1.434(7) ?
C18 H18 0.9300 ?
C19 C20 1.405(7) ?
C19 C23 1.409(6) ?
C20 C21 1.348(7) ?
C20 H20 0.9300 ?
C21 C22 1.385(7) ?
C21 H21 0.9300 ?
C22 H22 0.9300 ?
C23 C24 1.449(5) ?
C30 C31 1.445(15) ?
C31 C32 1.3900 ?
C31 C36 1.3900 ?
C32 C33 1.3900 ?
C33 C34 1.3900 ?
C33 H33 0.9300 ?
C34 C35 1.3900 ?
C34 H34 0.9300 ?
C35 C36 1.3900 ?
C35 H35 0.9300 ?

loop_
_geom_hbond_atom_site_label_D
_geom_hbond_atom_site_label_H
_geom_hbond_atom_site_label_A
_geom_hbond_site_symmetry_A
_geom_hbond_distance_DH
_geom_hbond_distance_HA
_geom_hbond_distance_DA
_geom_hbond_angle_DHA
_geom_hbond_publ_flag
O1W H1A O3 . 0.84 2.06 2.834(13) 152 y
O1W H1B O2W 1_456 0.80 2.22 2.752(6) 124 y
O2W H2A Cl1 2_755 0.85 2.09 2.904(6) 162 y
O2W H2B Cl1 . 0.82 2.14 2.946(4) 164 y
O1 H1C O3 . 0.91 1.73 2.476(18) 137 y
O2 H2C O4 . 0.90 1.69 2.444(19) 139 y
O4 H4A O1W 2_566 0.88 2.28 2.886(13) 125 y
C3 H3 O1W 2_666 0.93 2.57 3.356(9) 143 n
C5 H5 Cl1 2_765 0.93 2.64 3.427(7) 143 n
C9 H9 O1 1_554 0.93 2.41 3.275(15) 154 n
C9 H9 O2 2_665 0.93 2.39 3.152(15) 140 n
C15 H15 Cl2 2_656 0.93 2.82 3.674(5) 153 n
